data_7202540
loop_
_publ_author_name
'Catti, Michele'
'Sommariva, Marco'
'Ibberson, Richard M.'

_publ_section_title
;
 Tetragonal superstructure and thermal history of Li0.3La0.567TiO3
 (LLTO) solid electrolyte by neutron diffraction
;
_journal_issue 13
_journal_name_full 'Journal of Materials Chemistry'
_journal_page_first 1300
_journal_paper_doi 10.1039/b614345h
_journal_volume 17
_journal_year 2007
_chemical_formula_analytical Li0.3La0.567TiO3
_chemical_formula_iupac Li0.3La0.567TiO3
_chemical_formula_moiety 'Li0.3 La0.567 Ti O3'
_chemical_formula_sum 'La0.567 Li0.3 O3 Ti'
_chemical_name_common LLTO
_chemical_name_systematic 'lithium lanthanum titanate'
_space_group_crystal_system tetragonal
_space_group_IT_number 123
_space_group_name_Hall '-P 4 2'
_space_group_name_H-M_alt 'P 4/m m m'
_symmetry_cell_setting tetragonal
_symmetry_Int_Tables_number 123
_symmetry_space_group_name_Hall '-P 4 2'
_symmetry_space_group_name_H-M 'P 4/m m m'
_cell_angle_alpha 90.00000
_cell_angle_beta 90.00000
_cell_angle_gamma 90.00000
_cell_formula_units_Z 2
_cell_length_a 3.89827(2)
_cell_length_b 3.89827(2)
_cell_length_c 7.8002(1)
_cell_measurement_temperature 973
_cell_volume 118.5358(17)
_computing_structure_refinement FULLPROF
_diffrn_ambient_temperature 973
_diffrn_radiation_probe neutron
_diffrn_radiation_type 'Time-of-flight neutron beam'
_diffrn_source 'ISIS Facility neutron spallation source'
_diffrn_source_type 'TOF neutron source'
_pd_char_colour white
_pd_instr_dist_spec/detc 1
_pd_instr_dist_src/spec 100
_pd_instr_location 'ISIS Facility - Rutherford Appleton Lab., Chilton (U.K.)'
_pd_meas_2theta_fixed 168.3300
_pd_meas_2theta_range_inc 6.895753
_pd_meas_number_of_points 12457
_pd_meas_scan_method tof
_pd_prep_temperature 1573
_pd_proc_ls_background_function 'interpolation of experimental points'
_pd_proc_ls_pref_orient_corr ' ?'
_pd_proc_ls_profile_function pseudo-Voigt
_pd_proc_ls_prof_R_factor 6.1610
_pd_proc_ls_prof_wR_expected 2.7580
_pd_proc_ls_prof_wR_factor 7.5737
_pd_spec_mounting ' 'cylindrical vanadium can''
_pd_spec_mount_mode transmission
_pd_spec_shape cylinder
_refine_ls_number_parameters 70
_refine_ls_number_reflns 84
_refine_ls_number_restraints 0
_refine_ls_R_I_factor 8.8179
_cod_data_source_file b614345h1.txt
_cod_data_source_block Li0.3La0.567TiO3-unquenched-P4/mmm-973K
_cod_original_cell_volume 118.5358(19)
_cod_original_formula_sum 'Li0.3 La0.567 Ti O3'
_cod_database_code 7202540

loop_
_symmetry_equiv_pos_site_id
_symmetry_equiv_pos_as_xyz
1 x,y,z
2 -y,x,z
3 -x,-y,z
4 y,-x,z
5 -x,y,z
6 y,x,z
7 x,-y,z
8 -y,-x,z
9 -x,-y,-z
10 y,-x,-z
11 x,y,-z
12 -y,x,-z
13 x,-y,-z
14 -y,-x,-z
15 -x,y,-z
16 y,x,-z

loop_
_atom_site_label
_atom_site_fract_x
_atom_site_fract_y
_atom_site_fract_z
_atom_site_U_iso_or_equiv
_atom_site_occupancy
_atom_site_adp_type
_atom_site_type_symbol
Ti 0.50000 0.50000 0.2431(9) 0.00127 1.00000 Uiso Ti
La1 0.00000 0.00000 0.00000 0.00253 0.314(8) Uiso La
La2 0.00000 0.00000 0.50000 0.00253 0.819(8) Uiso La
O1 0.00000 0.50000 0.2675(4) 0.0134(6) 1.00000 Uiso O
O2a 0.50000 0.50000 0.00000 0.0032(13) 1.00000 Uiso O
O2b 0.50000 0.50000 0.50000 0.0142(18) 1.00000 Uiso O

loop_
_atom_type_symbol
_atom_type_scat_length_neutron
_atom_type_scat_source
TI -0.34380 V.F._Sears_Neutron_News_3_26_(1992)
LA 0.82400 V.F._Sears_Neutron_News_3_26_(1992)
O 0.58030 V.F._Sears_Neutron_News_3_26_(1992)

loop_
_geom_angle_atom_site_label_1
_geom_angle_atom_site_label_2
_geom_angle_atom_site_label_3
_geom_angle_site_symmetry_1
_geom_angle_site_symmetry_2
_geom_angle_site_symmetry_3
_geom_angle
_geom_angle_publ_flag
? ? ? ? ? ? ? ?

loop_
_geom_bond_atom_site_label_1
_geom_bond_atom_site_label_2
_geom_bond_site_symmetry_2
_geom_bond_distance
_geom_bond_publ_flag
? ? ? ? ?

loop_
_geom_contact_atom_site_label_1
_geom_contact_atom_site_label_2
_geom_contact_distance
_geom_contact_site_symmetry_1
_geom_contact_site_symmetry_2
_geom_contact_publ_flag
? ? ? ? ? ?

loop_
_geom_torsion_atom_site_label_1
_geom_torsion_atom_site_label_2
_geom_torsion_atom_site_label_3
_geom_torsion_atom_site_label_4
_geom_torsion_site_symmetry_1
_geom_torsion_site_symmetry_2
_geom_torsion_site_symmetry_3
_geom_torsion_site_symmetry_4
_geom_torsion
_geom_torsion_publ_flag
? ? ? ? ? ? ? ? ? ?
